data_7019585
loop_
_publ_author_name
'Bratsos, Ioannis'
'Mitri, Elisa'
'Ravalico, Francesco'
'Zangrando, Ennio'
'Gianferrara, Teresa'
'Bergamo, Alberta'
'Alessio, Enzo'

_publ_section_title
;
 New half sandwich Ru(ii) coordination compounds for anticancer activity.
;
_journal_issue 24
_journal_name_full 'Dalton transactions (Cambridge, England : 2003)'
_journal_page_first 7358
_journal_page_last 7371
_journal_paper_doi 10.1039/c2dt30654a
_journal_volume 41
_journal_year 2012
_chemical_formula_moiety 'C10 H27 Cl N3 O2 Ru S2, Cl, C H4 O'
_chemical_formula_sum 'C11 H31 Cl2 N3 O3 Ru S2'
_chemical_formula_weight 489.48
_chemical_name_systematic
;
?
;
_space_group_IT_number 61
_symmetry_cell_setting orthorhombic
_symmetry_space_group_name_Hall '-P 2ac 2ab'
_symmetry_space_group_name_H-M 'P b c a'
_atom_sites_solution_hydrogens geom
_atom_sites_solution_primary direct
_atom_sites_solution_secondary difmap
_audit_creation_method SHELXL-97
_cell_angle_alpha 90.00
_cell_angle_beta 90.00
_cell_angle_gamma 90.00
_cell_formula_units_Z 8
_cell_length_a 8.235(3)
_cell_length_b 16.651(4)
_cell_length_c 29.040(4)
_cell_measurement_temperature 293(2)
_cell_volume 3982.0(18)
_computing_cell_refinement 'Denzo (Otwinowski & Minor 1997)'
_computing_data_collection 'Nonius Xpress'
_computing_data_reduction 'Denzo and Scalepack (Otwinowski & Minor 1997)'
_computing_molecular_graphics 'Ortep3/windows (Farrugia,1997)'
_computing_publication_material 'Wingx 1.70.00 (Farrugia, 1999)'
_computing_structure_refinement 'SHELX97 (Sheldrick, 1998)'
_computing_structure_solution 'SHELX97 (Sheldrick, 1998)'
_diffrn_ambient_temperature 293(2)
_diffrn_measured_fraction_theta_full 0.963
_diffrn_measured_fraction_theta_max 0.963
_diffrn_measurement_device_type 'image plate dip1030'
_diffrn_measurement_method 'laser scanner'
_diffrn_radiation_monochromator graphite
_diffrn_radiation_source 'fine-focus sealed tube'
_diffrn_radiation_type MoK\a
_diffrn_radiation_wavelength 0.71073
_diffrn_reflns_av_R_equivalents 0.0812
_diffrn_reflns_av_sigmaI/netI 0.0718
_diffrn_reflns_limit_h_max 9
_diffrn_reflns_limit_h_min -9
_diffrn_reflns_limit_k_max 21
_diffrn_reflns_limit_k_min -19
_diffrn_reflns_limit_l_max 38
_diffrn_reflns_limit_l_min -31
_diffrn_reflns_number 27106
_diffrn_reflns_theta_full 27.87
_diffrn_reflns_theta_max 27.87
_diffrn_reflns_theta_min 1.40
_exptl_absorpt_coefficient_mu 1.278
_exptl_absorpt_correction_T_max 0.8084
_exptl_absorpt_correction_T_min 0.5627
_exptl_absorpt_correction_type refdelf
_exptl_absorpt_process_details
;
Parkin S,Moezzi B & Hope H, (1995) J. Appl. Cryst. 28, 53-56
Cubic fit to sin(theta)/lambda - 24 parameters
;
_exptl_crystal_colour colorless
_exptl_crystal_density_diffrn 1.633
_exptl_crystal_density_method 'not measured'
_exptl_crystal_description needle
_exptl_crystal_F_000 2016
_exptl_crystal_size_max 0.40
_exptl_crystal_size_mid 0.28
_exptl_crystal_size_min 0.25
_refine_diff_density_max 0.460
_refine_diff_density_min -0.767
_refine_diff_density_rms 0.079
_refine_ls_extinction_method none
_refine_ls_goodness_of_fit_ref 0.839
_refine_ls_hydrogen_treatment constr
_refine_ls_matrix_type full
_refine_ls_number_parameters 201
_refine_ls_number_reflns 4570
_refine_ls_number_restraints 0
_refine_ls_restrained_S_all 0.839
_refine_ls_R_factor_all 0.0632
_refine_ls_R_factor_gt 0.0360
_refine_ls_shift/su_max 0.002
_refine_ls_shift/su_mean 0.000
_refine_ls_structure_factor_coef Fsqd
_refine_ls_weighting_details 'calc w=1/[\s^2^(Fo^2^)+(0.0315P)^2^+0.0000P] where P=(Fo^2^+2Fc^2^)/3'
_refine_ls_weighting_scheme calc
_refine_ls_wR_factor_gt 0.0757
_refine_ls_wR_factor_ref 0.0806
_reflns_number_gt 2585
_reflns_number_total 4570
_reflns_threshold_expression >2\s(I)
_cod_data_source_file c2dt30654a.txt
_cod_data_source_block 9
_cod_original_sg_symbol_H-M 'P bca'
_cod_database_code 7019585

loop_
_symmetry_equiv_pos_as_xyz
'x, y, z'
'-x+1/2, -y, z+1/2'
'x+1/2, -y+1/2, -z'
'-x, y+1/2, -z+1/2'
'-x, -y, -z'
'x-1/2, y, -z-1/2'
'-x-1/2, y-1/2, z'
'x, -y-1/2, z-1/2'

loop_
_atom_site_label
_atom_site_type_symbol
_atom_site_fract_x
_atom_site_fract_y
_atom_site_fract_z
_atom_site_U_iso_or_equiv
_atom_site_adp_type
_atom_site_occupancy
_atom_site_symmetry_multiplicity
_atom_site_calc_flag
_atom_site_refinement_flags
Ru Ru 0.28617(3) 0.922718(16) 0.895599(12) 0.03734(9) Uani 1 1 d .
Cl1 Cl 0.09335(12) 0.85044(6) 0.94324(5) 0.0610(3) Uani 1 1 d .
S1 S 0.27951(11) 0.81732(5) 0.84713(4) 0.0430(2) Uani 1 1 d .
S2 S 0.49940(11) 0.87215(6) 0.93539(4) 0.0458(3) Uani 1 1 d .
O1 O 0.3437(3) 0.73975(13) 0.86461(11) 0.0536(8) Uani 1 1 d .
O2 O 0.5726(3) 0.93057(14) 0.96799(11) 0.0594(8) Uani 1 1 d .
N1 N 0.2795(3) 1.02492(16) 0.94017(12) 0.0458(8) Uani 1 1 d .
H1 H 0.3145 1.0100 0.9686 0.055 Uiso 1 1 calc R
N2 N 0.0911(3) 0.98815(16) 0.86481(12) 0.0414(8) Uani 1 1 d .
H2 H 0.0059 0.9541 0.8607 0.050 Uiso 1 1 calc R
N3 N 0.4219(3) 1.00459(15) 0.85514(11) 0.0384(7) Uani 1 1 d .
H3 H 0.4978 0.9767 0.8389 0.046 Uiso 1 1 calc R
C8 C 0.0785(4) 0.7961(2) 0.82746(18) 0.0615(13) Uani 1 1 d .
H1A H 0.0088 0.7870 0.8535 0.092 Uiso 1 1 calc R
H1B H 0.0801 0.7490 0.8084 0.092 Uiso 1 1 calc R
H1C H 0.0385 0.8408 0.8100 0.092 Uiso 1 1 calc R
C7 C 0.3795(5) 0.8316(2) 0.79347(16) 0.0544(11) Uani 1 1 d .
H2A H 0.4919 0.8437 0.7988 0.082 Uiso 1 1 calc R
H2B H 0.3295 0.8754 0.7772 0.082 Uiso 1 1 calc R
H2C H 0.3709 0.7835 0.7754 0.082 Uiso 1 1 calc R
C10 C 0.4542(5) 0.7846(2) 0.96843(18) 0.0675(14) Uani 1 1 d .
H01E H 0.3648 0.7956 0.9887 0.101 Uiso 1 1 calc R
H01F H 0.5476 0.7697 0.9863 0.101 Uiso 1 1 calc R
H01G H 0.4258 0.7413 0.9481 0.101 Uiso 1 1 calc R
C9 C 0.6642(5) 0.8338(2) 0.90210(18) 0.0620(13) Uani 1 1 d .
H02A H 0.7032 0.8748 0.8817 0.093 Uiso 1 1 calc R
H02B H 0.6278 0.7885 0.8844 0.093 Uiso 1 1 calc R
H02C H 0.7503 0.8173 0.9223 0.093 Uiso 1 1 calc R
C1 C 0.1054(5) 1.0490(2) 0.94314(16) 0.0535(11) Uani 1 1 d .
H01J H 0.0961 1.1001 0.9590 0.064 Uiso 1 1 calc R
H01K H 0.0450 1.0091 0.9604 0.064 Uiso 1 1 calc R
C2 C 0.0371(5) 1.0561(2) 0.89559(17) 0.0522(11) Uani 1 1 d .
H02D H 0.0714 1.1068 0.8822 0.063 Uiso 1 1 calc R
H02E H -0.0806 1.0565 0.8973 0.063 Uiso 1 1 calc R
C3 C 0.1482(4) 1.0158(2) 0.81896(16) 0.0472(10) Uani 1 1 d .
H00A H 0.0744 1.0563 0.8072 0.057 Uiso 1 1 calc R
H00B H 0.1479 0.9709 0.7976 0.057 Uiso 1 1 calc R
C4 C 0.3169(4) 1.0503(2) 0.82202(16) 0.0458(10) Uani 1 1 d .
H01H H 0.3666 1.0492 0.7917 0.055 Uiso 1 1 calc R
H01I H 0.3102 1.1059 0.8318 0.055 Uiso 1 1 calc R
C5 C 0.5067(4) 1.0600(2) 0.88775(15) 0.0471(11) Uani 1 1 d .
H01A H 0.5538 1.1045 0.8709 0.057 Uiso 1 1 calc R
H01B H 0.5935 1.0316 0.9034 0.057 Uiso 1 1 calc R
C6 C 0.3851(4) 1.0912(2) 0.92275(16) 0.0491(11) Uani 1 1 d .
H01C H 0.4427 1.1154 0.9484 0.059 Uiso 1 1 calc R
H01D H 0.3181 1.1322 0.9086 0.059 Uiso 1 1 calc R
Cl2 Cl 0.75317(11) 0.95976(6) 0.80203(4) 0.0572(3) Uani 1 1 d .
O3 O 0.3375(4) 0.64226(17) 0.72041(15) 0.0791(11) Uani 1 1 d .
H3A H 0.3155 0.5943 0.7214 0.119 Uiso 1 1 calc R
C11 C 0.2041(5) 0.6850(2) 0.7032(2) 0.0686(14) Uani 1 1 d .
H11A H 0.1086 0.6708 0.7203 0.103 Uiso 1 1 calc R
H11B H 0.1884 0.6717 0.6713 0.103 Uiso 1 1 calc R
H11C H 0.2238 0.7415 0.7061 0.103 Uiso 1 1 calc R

loop_
_atom_site_aniso_label
_atom_site_aniso_U_11
_atom_site_aniso_U_22
_atom_site_aniso_U_33
_atom_site_aniso_U_23
_atom_site_aniso_U_13
_atom_site_aniso_U_12
Ru 0.04197(16) 0.03556(16) 0.03448(19) 0.00294(14) -0.00024(14) 0.00071(12)
Cl1 0.0617(6) 0.0623(7) 0.0592(9) 0.0173(6) 0.0109(5) -0.0066(5)
S1 0.0506(5) 0.0363(5) 0.0420(7) -0.0005(4) -0.0061(5) -0.0011(4)
S2 0.0534(5) 0.0448(6) 0.0391(8) 0.0011(5) -0.0088(5) 0.0060(4)
O1 0.0700(18) 0.0335(15) 0.057(2) 0.0055(13) -0.0124(15) 0.0061(11)
O2 0.0758(19) 0.0552(17) 0.047(2) -0.0116(14) -0.0255(16) 0.0046(13)
N1 0.0628(19) 0.0395(18) 0.035(2) 0.0023(14) 0.0005(16) 0.0031(14)
N2 0.0398(16) 0.0396(18) 0.045(3) 0.0073(15) -0.0010(14) -0.0015(12)
N3 0.0423(16) 0.0379(17) 0.035(2) -0.0001(14) -0.0002(13) -0.0007(12)
C8 0.053(2) 0.053(2) 0.079(4) -0.008(2) -0.015(2) -0.0083(18)
C7 0.063(3) 0.055(3) 0.045(3) -0.001(2) 0.001(2) 0.0026(18)
C10 0.089(3) 0.053(3) 0.061(4) 0.018(2) -0.014(3) -0.004(2)
C9 0.056(2) 0.072(3) 0.058(4) -0.006(2) -0.005(2) 0.0148(19)
C1 0.063(3) 0.050(2) 0.048(3) 0.001(2) 0.014(2) 0.0119(17)
C2 0.053(2) 0.050(2) 0.054(3) 0.000(2) 0.004(2) 0.0069(16)
C3 0.046(2) 0.051(2) 0.044(3) 0.008(2) -0.0036(18) 0.0037(16)
C4 0.047(2) 0.048(2) 0.042(3) 0.0059(19) 0.0006(17) -0.0001(15)
C5 0.049(2) 0.043(2) 0.050(3) 0.0031(18) -0.0091(18) -0.0060(15)
C6 0.058(2) 0.043(2) 0.046(3) -0.0021(19) -0.003(2) -0.0034(16)
Cl2 0.0489(5) 0.0693(7) 0.0535(8) -0.0055(6) 0.0033(5) -0.0007(4)
O3 0.0677(19) 0.072(2) 0.097(4) 0.005(2) -0.0098(19) 0.0039(15)
C11 0.064(3) 0.066(3) 0.076(4) -0.004(3) -0.009(3) 0.001(2)

loop_
_atom_type_symbol
_atom_type_description
_atom_type_scat_dispersion_real
_atom_type_scat_dispersion_imag
_atom_type_scat_source
C C 0.0033 0.0016 'International Tables Vol C Tables 4.2.6.8 and 6.1.1.4'
H H 0.0000 0.0000 'International Tables Vol C Tables 4.2.6.8 and 6.1.1.4'
N N 0.0061 0.0033 'International Tables Vol C Tables 4.2.6.8 and 6.1.1.4'
O O 0.0106 0.0060 'International Tables Vol C Tables 4.2.6.8 and 6.1.1.4'
S S 0.1246 0.1234 'International Tables Vol C Tables 4.2.6.8 and 6.1.1.4'
Ru Ru -1.2594 0.8363 'International Tables Vol C Tables 4.2.6.8 and 6.1.1.4'
Cl Cl 0.1484 0.1585 'International Tables Vol C Tables 4.2.6.8 and 6.1.1.4'

loop_
_geom_angle_atom_site_label_1
_geom_angle_atom_site_label_2
_geom_angle_atom_site_label_3
_geom_angle
N3 Ru N2 80.58(12)
N3 Ru N1 80.62(12)
N2 Ru N1 80.11(12)
N3 Ru S1 99.67(9)
N2 Ru S1 96.76(9)
N1 Ru S1 176.78(9)
N3 Ru S2 96.50(9)
N2 Ru S2 170.40(9)
N1 Ru S2 90.40(9)
S1 Ru S2 92.75(4)
N3 Ru Cl1 168.79(8)
N2 Ru Cl1 89.97(9)
N1 Ru Cl1 91.88(9)
S1 Ru Cl1 87.35(4)
S2 Ru Cl1 91.84(5)
O1 S1 C7 104.55(18)
O1 S1 C8 105.48(17)
C7 S1 C8 100.1(2)
O1 S1 Ru 117.13(13)
C7 S1 Ru 115.61(13)
C8 S1 Ru 112.15(15)
O2 S2 C9 105.73(19)
O2 S2 C10 106.1(2)
C9 S2 C10 99.0(2)
O2 S2 Ru 113.35(11)
C9 S2 Ru 116.52(17)
C10 S2 Ru 114.60(14)
C1 N1 C6 112.4(3)
C1 N1 Ru 105.9(2)
C6 N1 Ru 111.6(2)
C1 N1 H1 109.0
C6 N1 H1 109.0
Ru N1 H1 109.0
C3 N2 C2 113.1(3)
C3 N2 Ru 107.2(2)
C2 N2 Ru 110.9(2)
C3 N2 H2 108.5
C2 N2 H2 108.5
Ru N2 H2 108.5
C5 N3 C4 111.3(3)
C5 N3 Ru 107.0(2)
C4 N3 Ru 112.2(2)
C5 N3 H3 108.8
C4 N3 H3 108.8
Ru N3 H3 108.8
S1 C8 H1A 109.5
S1 C8 H1B 109.5
H1A C8 H1B 109.5
S1 C8 H1C 109.5
H1A C8 H1C 109.5
H1B C8 H1C 109.5
S1 C7 H2A 109.5
S1 C7 H2B 109.5
H2A C7 H2B 109.5
S1 C7 H2C 109.5
H2A C7 H2C 109.5
H2B C7 H2C 109.5
S2 C10 H01E 109.5
S2 C10 H01F 109.5
H01E C10 H01F 109.5
S2 C10 H01G 109.5
H01E C10 H01G 109.5
H01F C10 H01G 109.5
S2 C9 H02A 109.5
S2 C9 H02B 109.5
H02A C9 H02B 109.5
S2 C9 H02C 109.5
H02A C9 H02C 109.5
H02B C9 H02C 109.5
N1 C1 C2 109.3(3)
N1 C1 H01J 109.8
C2 C1 H01J 109.8
N1 C1 H01K 109.8
C2 C1 H01K 109.8
H01J C1 H01K 108.3
C1 C2 N2 112.1(3)
C1 C2 H02D 109.2
N2 C2 H02D 109.2
C1 C2 H02E 109.2
N2 C2 H02E 109.2
H02D C2 H02E 107.9
N2 C3 C4 110.9(3)
N2 C3 H00A 109.5
C4 C3 H00A 109.5
N2 C3 H00B 109.5
C4 C3 H00B 109.5
H00A C3 H00B 108.0
N3 C4 C3 112.1(3)
N3 C4 H01H 109.2
C3 C4 H01H 109.2
N3 C4 H01I 109.2
C3 C4 H01I 109.2
H01H C4 H01I 107.9
N3 C5 C6 109.1(3)
N3 C5 H01A 109.9
C6 C5 H01A 109.9
N3 C5 H01B 109.9
C6 C5 H01B 109.9
H01A C5 H01B 108.3
N1 C6 C5 111.0(3)
N1 C6 H01C 109.4
C5 C6 H01C 109.4
N1 C6 H01D 109.4
C5 C6 H01D 109.4
H01C C6 H01D 108.0
C11 O3 H3A 109.5
O3 C11 H11A 109.5
O3 C11 H11B 109.5
H11A C11 H11B 109.5
O3 C11 H11C 109.5
H11A C11 H11C 109.5
H11B C11 H11C 109.5

loop_
_geom_bond_atom_site_label_1
_geom_bond_atom_site_label_2
_geom_bond_distance
Ru N3 2.118(3)
Ru N2 2.137(3)
Ru N1 2.139(3)
Ru S1 2.2504(11)
Ru S2 2.2644(11)
Ru Cl1 2.4257(11)
S1 O1 1.485(2)
S1 C7 1.778(5)
S1 C8 1.786(4)
S2 O2 1.485(3)
S2 C9 1.785(4)
S2 C10 1.785(4)
N1 C1 1.491(4)
N1 C6 1.493(4)
N1 H1 0.9100
N2 C3 1.485(5)
N2 C2 1.510(5)
N2 H2 0.9100
N3 C5 1.495(4)
N3 C4 1.500(5)
N3 H3 0.9100
C8 H1A 0.9600
C8 H1B 0.9600
C8 H1C 0.9600
C7 H2A 0.9600
C7 H2B 0.9600
C7 H2C 0.9600
C10 H01E 0.9600
C10 H01F 0.9600
C10 H01G 0.9600
C9 H02A 0.9600
C9 H02B 0.9600
C9 H02C 0.9600
C1 C2 1.496(6)
C1 H01J 0.9700
C1 H01K 0.9700
C2 H02D 0.9700
C2 H02E 0.9700
C3 C4 1.506(5)
C3 H00A 0.9700
C3 H00B 0.9700
C4 H01H 0.9700
C4 H01I 0.9700
C5 C6 1.518(5)
C5 H01A 0.9700
C5 H01B 0.9700
C6 H01C 0.9700
C6 H01D 0.9700
O3 C11 1.401(5)
O3 H3A 0.8200
C11 H11A 0.9600
C11 H11B 0.9600
C11 H11C 0.9600

loop_
_geom_torsion_atom_site_label_1
_geom_torsion_atom_site_label_2
_geom_torsion_atom_site_label_3
_geom_torsion_atom_site_label_4
_geom_torsion
N3 Ru S1 O1 123.55(16)
N2 Ru S1 O1 -154.90(16)
N1 Ru S1 O1 -141.5(16)
S2 Ru S1 O1 26.47(14)
Cl1 Ru S1 O1 -65.24(14)
N3 Ru S1 C7 -0.41(18)
N2 Ru S1 C7 81.14(18)
N1 Ru S1 C7 94.5(16)
S2 Ru S1 C7 -97.48(16)
Cl1 Ru S1 C7 170.80(16)
N3 Ru S1 C8 -114.29(19)
N2 Ru S1 C8 -32.74(19)
N1 Ru S1 C8 -19.4(16)
S2 Ru S1 C8 148.63(18)
Cl1 Ru S1 C8 56.92(18)
N3 Ru S2 O2 68.99(17)
N2 Ru S2 O2 -2.8(6)
N1 Ru S2 O2 -11.62(17)
S1 Ru S2 O2 169.05(15)
Cl1 Ru S2 O2 -103.52(15)
N3 Ru S2 C9 -54.08(18)
N2 Ru S2 C9 -125.8(6)
N1 Ru S2 C9 -134.69(18)
S1 Ru S2 C9 45.99(16)
Cl1 Ru S2 C9 133.42(16)
N3 Ru S2 C10 -169.0(2)
N2 Ru S2 C10 119.2(6)
N1 Ru S2 C10 110.4(2)
S1 Ru S2 C10 -68.96(19)
Cl1 Ru S2 C10 18.47(19)
N3 Ru N1 C1 115.6(3)
N2 Ru N1 C1 33.7(2)
S1 Ru N1 C1 20.2(18)
S2 Ru N1 C1 -147.8(2)
Cl1 Ru N1 C1 -56.0(2)
N3 Ru N1 C6 -6.9(2)
N2 Ru N1 C6 -88.9(2)
S1 Ru N1 C6 -102.4(16)
S2 Ru N1 C6 89.6(2)
Cl1 Ru N1 C6 -178.6(2)
N3 Ru N2 C3 30.1(2)
N1 Ru N2 C3 112.2(2)
S1 Ru N2 C3 -68.6(2)
S2 Ru N2 C3 103.2(6)
Cl1 Ru N2 C3 -155.9(2)
N3 Ru N2 C2 -93.7(2)
N1 Ru N2 C2 -11.7(2)
S1 Ru N2 C2 167.6(2)
S2 Ru N2 C2 -20.7(7)
Cl1 Ru N2 C2 80.2(2)
N2 Ru N3 C5 111.7(2)
N1 Ru N3 C5 30.3(2)
S1 Ru N3 C5 -152.9(2)
S2 Ru N3 C5 -59.0(2)
Cl1 Ru N3 C5 78.8(5)
N2 Ru N3 C4 -10.5(2)
N1 Ru N3 C4 -92.0(2)
S1 Ru N3 C4 84.8(2)
S2 Ru N3 C4 178.7(2)
Cl1 Ru N3 C4 -43.5(6)
C6 N1 C1 C2 71.4(4)
Ru N1 C1 C2 -50.6(3)
N1 C1 C2 N2 42.7(4)
C3 N2 C2 C1 -133.4(4)
Ru N2 C2 C1 -13.0(4)
C2 N2 C3 C4 77.3(4)
Ru N2 C3 C4 -45.2(3)
C5 N3 C4 C3 -131.1(3)
Ru N3 C4 C3 -11.2(4)
N2 C3 C4 N3 37.8(4)
C4 N3 C5 C6 74.0(4)
Ru N3 C5 C6 -48.9(3)
C1 N1 C6 C5 -136.7(4)
Ru N1 C6 C5 -17.9(4)
N3 C5 C6 N1 44.4(4)
